data_7126654
loop_
_publ_author_name
'Li, Chen'
'Zheng, Yujie'
'Rakesh, K. P.'
'Qin, Hua-Li'

_publ_section_title
;
 But-3-ene-1,3-disulfonyl difluoride (BDF): a highly selective SuFEx
 clickable hub for the quick assembly of sultam-containing aliphatic
 sulfonyl fluorides.
;
_journal_issue 58
_journal_name_full 'Chemical communications (Cambridge, England)'
_journal_page_first 8075
_journal_page_last 8078
_journal_paper_doi 10.1039/d0cc03248d
_journal_volume 56
_journal_year 2020
_chemical_formula_sum 'C12 H15 F N2 O5 S2'
_chemical_formula_weight 350.38
_space_group_IT_number 14
_space_group_name_Hall '-P 2ybc'
_space_group_name_H-M_alt 'P 1 21/c 1'
_symmetry_cell_setting monoclinic
_symmetry_space_group_name_H-M 'P 1 21/c 1'
_atom_sites_solution_hydrogens geom
_atom_sites_solution_primary direct
_atom_sites_solution_secondary difmap
_audit_creation_method SHELXL-97
_audit_update_record
;
2019-09-04 deposited with the CCDC.	2020-06-08 downloaded from the CCDC.
;
_cell_angle_alpha 90.00
_cell_angle_beta 102.973(3)
_cell_angle_gamma 90.00
_cell_formula_units_Z 4
_cell_length_a 14.0641(12)
_cell_length_b 9.2583(8)
_cell_length_c 12.1126(11)
_cell_measurement_reflns_used 1906
_cell_measurement_temperature 298(2)
_cell_measurement_theta_max 23.609
_cell_measurement_theta_min 2.655
_cell_volume 1536.9(2)
_computing_cell_refinement 'Bruker SMART'
_computing_data_collection 'Bruker SMART'
_computing_data_reduction 'Bruker SAINT'
_computing_molecular_graphics 'Bruker SHELXTL'
_computing_publication_material 'Bruker SHELXTL'
_computing_structure_refinement 'SHELXL-97 (Sheldrick, 1997)'
_computing_structure_solution 'SHELXS-97 (Sheldrick, 1990)'
_diffrn_ambient_temperature 298(2)
_diffrn_measured_fraction_theta_full 0.994
_diffrn_measured_fraction_theta_max 0.994
_diffrn_measurement_device_type 'CCD area detector'
_diffrn_measurement_method 'phi and omega scans'
_diffrn_radiation_monochromator graphite
_diffrn_radiation_source 'fine-focus sealed tube'
_diffrn_radiation_type MoK\a
_diffrn_radiation_wavelength 0.71073
_diffrn_reflns_av_R_equivalents 0.0511
_diffrn_reflns_av_sigmaI/netI 0.1237
_diffrn_reflns_limit_h_max 16
_diffrn_reflns_limit_h_min -16
_diffrn_reflns_limit_k_max 10
_diffrn_reflns_limit_k_min -11
_diffrn_reflns_limit_l_max 13
_diffrn_reflns_limit_l_min -14
_diffrn_reflns_number 7407
_diffrn_reflns_theta_full 25.02
_diffrn_reflns_theta_max 25.02
_diffrn_reflns_theta_min 2.65
_exptl_absorpt_coefficient_mu 0.381
_exptl_absorpt_correction_T_max 0.9593
_exptl_absorpt_correction_T_min 0.8382
_exptl_absorpt_correction_type multi-scan
_exptl_absorpt_process_details sadabs
_exptl_crystal_density_diffrn 1.514
_exptl_crystal_density_meas 0
_exptl_crystal_density_method 'not measured'
_exptl_crystal_F_000 728
_exptl_crystal_size_max 0.48
_exptl_crystal_size_mid 0.40
_exptl_crystal_size_min 0.11
_refine_diff_density_max 0.488
_refine_diff_density_min -0.426
_refine_diff_density_rms 0.066
_refine_ls_extinction_method none
_refine_ls_goodness_of_fit_ref 1.095
_refine_ls_hydrogen_treatment mixed
_refine_ls_matrix_type full
_refine_ls_number_parameters 199
_refine_ls_number_reflns 2694
_refine_ls_number_restraints 0
_refine_ls_restrained_S_all 1.095
_refine_ls_R_factor_all 0.0954
_refine_ls_R_factor_gt 0.0561
_refine_ls_shift/su_max 0.000
_refine_ls_shift/su_mean 0.000
_refine_ls_structure_factor_coef Fsqd
_refine_ls_weighting_details 'calc w=1/[\s^2^(Fo^2^)+(0.0000P)^2^+0.9393P] where P=(Fo^2^+2Fc^2^)/3'
_refine_ls_weighting_scheme calc
_refine_ls_wR_factor_gt 0.1493
_refine_ls_wR_factor_ref 0.1842
_reflns_number_gt 1819
_reflns_number_total 2694
_reflns_threshold_expression >2sigma(I)
_cod_data_source_file d0cc03248d2.cif
_cod_data_source_block 190831a
_cod_depositor_comments
;
The following automatic conversions were performed:

data item '_symmetry_cell_setting' value 'Monoclinic' was changed to
'monoclinic' in accordance with the
/home/data/users/saulius/crontab/automatic-downloads/rss-feeds/RSC/lib/dictionaries/cif_core.dic
dictionary named 'cif_core.dic' version 2.4.2 last updated on
2011-04-26.

Automatic conversion script
Id: cif_fix_values 7556 2019-12-06 15:28:31Z antanas 

 Adding full bibliography for 7126652--7126654.cif.
;
_cod_original_sg_symbol_H-M P2(1)/c
_cod_database_code 7126654

loop_
_symmetry_equiv_pos_as_xyz
'x, y, z'
'-x, y+1/2, -z+1/2'
'-x, -y, -z'
'x, -y-1/2, z-1/2'

loop_
_atom_site_label
_atom_site_type_symbol
_atom_site_fract_x
_atom_site_fract_y
_atom_site_fract_z
_atom_site_U_iso_or_equiv
_atom_site_adp_type
_atom_site_occupancy
_atom_site_symmetry_multiplicity
_atom_site_calc_flag
_atom_site_refinement_flags
_atom_site_disorder_assembly
_atom_site_disorder_group
F1 F 0.1199(2) 0.7361(4) 0.4309(3) 0.1102(13) Uani 1 1 d . . .
N1 N 0.5793(2) 0.6596(3) 0.3582(3) 0.0425(8) Uani 1 1 d . . .
N2 N 0.5926(2) 0.7442(4) 0.4581(3) 0.0467(9) Uani 1 1 d . . .
H2 H 0.6060 0.6869 0.5196 0.056 Uiso 1 1 d R . .
O1 O 0.62892(19) 0.5941(3) 0.2024(3) 0.0498(7) Uani 1 1 d . . .
O2 O 0.4245(2) 0.6345(3) 0.2005(2) 0.0556(8) Uani 1 1 d . . .
O3 O 0.4579(2) 0.4516(3) 0.3476(3) 0.0585(8) Uani 1 1 d . . .
O4 O 0.1824(3) 0.8647(5) 0.6008(4) 0.1087(15) Uani 1 1 d . . .
O5 O 0.2565(3) 0.6377(4) 0.5596(4) 0.1009(14) Uani 1 1 d . . .
S1 S 0.46328(7) 0.59858(9) 0.31492(8) 0.0374(3) Uani 1 1 d . . .
S2 S 0.21208(9) 0.77201(17) 0.52360(12) 0.0712(5) Uani 1 1 d . . .
C1 C 0.6449(3) 0.6619(4) 0.2893(3) 0.0407(9) Uani 1 1 d . . .
C2 C 0.7361(3) 0.7508(5) 0.3335(4) 0.0569(12) Uani 1 1 d . . .
H2C H 0.7180 0.8517 0.3355 0.068 Uiso 1 1 calc R . .
H2D H 0.7652 0.7210 0.4105 0.068 Uiso 1 1 calc R . .
C3 C 0.8096(3) 0.7354(5) 0.2631(4) 0.0495(11) Uani 1 1 d . . .
C4 C 0.8693(4) 0.6158(6) 0.2715(5) 0.0744(15) Uani 1 1 d . . .
H4 H 0.8643 0.5424 0.3224 0.089 Uiso 1 1 calc R . .
C5 C 0.9370(4) 0.6047(9) 0.2040(7) 0.101(2) Uani 1 1 d . . .
H5 H 0.9774 0.5242 0.2097 0.121 Uiso 1 1 calc R . .
C6 C 0.9439(5) 0.7124(12) 0.1292(7) 0.112(3) Uani 1 1 d . . .
H6 H 0.9885 0.7045 0.0833 0.135 Uiso 1 1 calc R . .
C7 C 0.8868(5) 0.8296(9) 0.1216(6) 0.102(2) Uani 1 1 d . . .
H7 H 0.8927 0.9028 0.0710 0.123 Uiso 1 1 calc R . .
C8 C 0.8201(4) 0.8425(6) 0.1872(5) 0.0731(14) Uani 1 1 d . . .
H8 H 0.7812 0.9246 0.1808 0.088 Uiso 1 1 calc R . .
C9 C 0.5010(3) 0.8196(4) 0.4521(4) 0.0447(10) Uani 1 1 d . . .
H9A H 0.4948 0.8991 0.3989 0.054 Uiso 1 1 calc R . .
H9B H 0.4988 0.8583 0.5259 0.054 Uiso 1 1 calc R . .
C10 C 0.4180(3) 0.7122(4) 0.4135(4) 0.0460(10) Uani 1 1 d . . .
H10 H 0.4118 0.6533 0.4787 0.055 Uiso 1 1 calc R . .
C11 C 0.3200(3) 0.7727(5) 0.3603(4) 0.0536(11) Uani 1 1 d . . .
H11A H 0.2753 0.6939 0.3334 0.064 Uiso 1 1 calc R . .
H11B H 0.3252 0.8310 0.2954 0.064 Uiso 1 1 calc R . .
C12 C 0.2787(3) 0.8651(5) 0.4430(4) 0.0528(11) Uani 1 1 d . . .
H12A H 0.2373 0.9391 0.4003 0.063 Uiso 1 1 calc R . .
H12B H 0.3325 0.9135 0.4937 0.063 Uiso 1 1 calc R . .

loop_
_atom_site_aniso_label
_atom_site_aniso_U_11
_atom_site_aniso_U_22
_atom_site_aniso_U_33
_atom_site_aniso_U_23
_atom_site_aniso_U_13
_atom_site_aniso_U_12
F1 0.0615(19) 0.171(4) 0.095(3) -0.021(2) 0.0101(18) -0.032(2)
N1 0.0428(18) 0.0502(19) 0.0358(19) -0.0118(15) 0.0119(14) -0.0064(14)
N2 0.050(2) 0.064(2) 0.0272(18) -0.0059(16) 0.0107(15) -0.0037(16)
O1 0.0489(16) 0.0560(17) 0.0469(18) -0.0171(15) 0.0156(13) -0.0038(13)
O2 0.0515(17) 0.077(2) 0.0360(17) 0.0026(15) 0.0059(13) -0.0023(14)
O3 0.075(2) 0.0374(15) 0.064(2) 0.0021(14) 0.0187(17) -0.0089(13)
O4 0.084(3) 0.175(4) 0.084(3) -0.028(3) 0.055(2) -0.005(3)
O5 0.122(3) 0.091(3) 0.097(3) 0.030(2) 0.038(3) -0.022(3)
S1 0.0447(6) 0.0341(5) 0.0346(6) -0.0039(4) 0.0119(4) -0.0028(4)
S2 0.0598(8) 0.1034(11) 0.0552(9) -0.0025(8) 0.0228(6) -0.0157(7)
C1 0.045(2) 0.041(2) 0.037(2) -0.0022(18) 0.0106(17) 0.0011(17)
C2 0.051(3) 0.070(3) 0.052(3) -0.019(2) 0.015(2) -0.014(2)
C3 0.038(2) 0.065(3) 0.045(3) -0.008(2) 0.0076(19) -0.0074(19)
C4 0.060(3) 0.084(4) 0.074(4) -0.001(3) 0.006(3) 0.007(3)
C5 0.051(3) 0.144(6) 0.107(6) -0.040(5) 0.016(3) 0.019(3)
C6 0.063(4) 0.201(9) 0.083(5) -0.043(6) 0.038(4) -0.032(5)
C7 0.087(4) 0.152(6) 0.077(5) -0.005(4) 0.039(4) -0.043(5)
C8 0.065(3) 0.083(3) 0.073(4) 0.003(3) 0.018(3) -0.010(3)
C9 0.054(2) 0.042(2) 0.041(2) -0.0118(18) 0.0152(19) -0.0030(18)
C10 0.054(2) 0.046(2) 0.038(2) -0.0072(19) 0.0093(19) 0.0027(18)
C11 0.057(3) 0.061(3) 0.044(3) -0.008(2) 0.014(2) -0.002(2)
C12 0.050(2) 0.056(2) 0.056(3) -0.003(2) 0.020(2) 0.0074(19)

loop_
_atom_type_symbol
_atom_type_description
_atom_type_scat_dispersion_real
_atom_type_scat_dispersion_imag
_atom_type_scat_source
C C 0.0033 0.0016 'International Tables Vol C Tables 4.2.6.8 and 6.1.1.4'
H H 0.0000 0.0000 'International Tables Vol C Tables 4.2.6.8 and 6.1.1.4'
N N 0.0061 0.0033 'International Tables Vol C Tables 4.2.6.8 and 6.1.1.4'
O O 0.0106 0.0060 'International Tables Vol C Tables 4.2.6.8 and 6.1.1.4'
F F 0.0171 0.0103 'International Tables Vol C Tables 4.2.6.8 and 6.1.1.4'
S S 0.1246 0.1234 'International Tables Vol C Tables 4.2.6.8 and 6.1.1.4'

loop_
_geom_angle_atom_site_label_1
_geom_angle_atom_site_label_2
_geom_angle_atom_site_label_3
_geom_angle
_geom_angle_site_symmetry_1
_geom_angle_site_symmetry_3
_geom_angle_publ_flag
C1 N1 N2 122.1(3) . . ?
C1 N1 S1 123.2(3) . . ?
N2 N1 S1 112.4(2) . . ?
N1 N2 C9 106.1(3) . . ?
N1 N2 H2 110.1 . . ?
C9 N2 H2 110.1 . . ?
O2 S1 O3 117.75(19) . . ?
O2 S1 N1 111.04(16) . . ?
O3 S1 N1 109.86(18) . . ?
O2 S1 C10 113.26(19) . . ?
O3 S1 C10 108.86(19) . . ?
N1 S1 C10 93.39(17) . . ?
O4 S2 O5 120.6(3) . . ?
O4 S2 F1 106.8(2) . . ?
O5 S2 F1 105.9(3) . . ?
O4 S2 C12 110.7(2) . . ?
O5 S2 C12 110.7(2) . . ?
F1 S2 C12 99.8(2) . . ?
O1 C1 N1 120.2(3) . . ?
O1 C1 C2 124.7(4) . . ?
N1 C1 C2 115.0(3) . . ?
C3 C2 C1 112.7(4) . . ?
C3 C2 H2C 109.0 . . ?
C1 C2 H2C 109.0 . . ?
C3 C2 H2D 109.0 . . ?
C1 C2 H2D 109.0 . . ?
H2C C2 H2D 107.8 . . ?
C4 C3 C8 118.1(5) . . ?
C4 C3 C2 121.6(4) . . ?
C8 C3 C2 120.3(4) . . ?
C3 C4 C5 120.1(6) . . ?
C3 C4 H4 120.0 . . ?
C5 C4 H4 120.0 . . ?
C6 C5 C4 119.8(6) . . ?
C6 C5 H5 120.1 . . ?
C4 C5 H5 120.1 . . ?
C7 C6 C5 120.4(6) . . ?
C7 C6 H6 119.8 . . ?
C5 C6 H6 119.8 . . ?
C6 C7 C8 120.7(7) . . ?
C6 C7 H7 119.6 . . ?
C8 C7 H7 119.6 . . ?
C7 C8 C3 121.0(6) . . ?
C7 C8 H8 119.5 . . ?
C3 C8 H8 119.5 . . ?
N2 C9 C10 108.1(3) . . ?
N2 C9 H9A 110.1 . . ?
C10 C9 H9A 110.1 . . ?
N2 C9 H9B 110.1 . . ?
C10 C9 H9B 110.1 . . ?
H9A C9 H9B 108.4 . . ?
C11 C10 C9 117.2(3) . . ?
C11 C10 S1 111.1(3) . . ?
C9 C10 S1 102.9(3) . . ?
C11 C10 H10 108.4 . . ?
C9 C10 H10 108.4 . . ?
S1 C10 H10 108.4 . . ?
C10 C11 C12 112.1(4) . . ?
C10 C11 H11A 109.2 . . ?
C12 C11 H11A 109.2 . . ?
C10 C11 H11B 109.2 . . ?
C12 C11 H11B 109.2 . . ?
H11A C11 H11B 107.9 . . ?
C11 C12 S2 115.2(3) . . ?
C11 C12 H12A 108.5 . . ?
S2 C12 H12A 108.5 . . ?
C11 C12 H12B 108.5 . . ?
S2 C12 H12B 108.5 . . ?
H12A C12 H12B 107.5 . . ?

loop_
_geom_bond_atom_site_label_1
_geom_bond_atom_site_label_2
_geom_bond_distance
_geom_bond_site_symmetry_2
_geom_bond_publ_flag
F1 S2 1.549(4) . ?
N1 C1 1.376(5) . ?
N1 N2 1.418(4) . ?
N1 S1 1.695(3) . ?
N2 C9 1.453(5) . ?
N2 H2 0.9000 . ?
O1 C1 1.203(4) . ?
O2 S1 1.410(3) . ?
O3 S1 1.424(3) . ?
O4 S2 1.401(4) . ?
O5 S2 1.416(4) . ?
S1 C10 1.811(4) . ?
S2 C12 1.728(4) . ?
C1 C2 1.517(6) . ?
C2 C3 1.488(6) . ?
C2 H2C 0.9700 . ?
C2 H2D 0.9700 . ?
C3 C4 1.379(6) . ?
C3 C8 1.383(7) . ?
C4 C5 1.391(9) . ?
C4 H4 0.9300 . ?
C5 C6 1.365(10) . ?
C5 H5 0.9300 . ?
C6 C7 1.341(11) . ?
C6 H6 0.9300 . ?
C7 C8 1.363(8) . ?
C7 H7 0.9300 . ?
C8 H8 0.9300 . ?
C9 C10 1.525(5) . ?
C9 H9A 0.9700 . ?
C9 H9B 0.9700 . ?
C10 C11 1.493(6) . ?
C10 H10 0.9800 . ?
C11 C12 1.527(6) . ?
C11 H11A 0.9700 . ?
C11 H11B 0.9700 . ?
C12 H12A 0.9700 . ?
C12 H12B 0.9700 . ?

loop_
_geom_torsion_atom_site_label_1
_geom_torsion_atom_site_label_2
_geom_torsion_atom_site_label_3
_geom_torsion_atom_site_label_4
_geom_torsion
_geom_torsion_site_symmetry_1
_geom_torsion_site_symmetry_2
_geom_torsion_site_symmetry_3
_geom_torsion_site_symmetry_4
_geom_torsion_publ_flag
C1 N1 N2 C9 130.0(4) . . . . ?
S1 N1 N2 C9 -33.3(4) . . . . ?
C1 N1 S1 O2 -36.1(4) . . . . ?
N2 N1 S1 O2 127.0(3) . . . . ?
C1 N1 S1 O3 96.0(3) . . . . ?
N2 N1 S1 O3 -101.0(3) . . . . ?
C1 N1 S1 C10 -152.6(3) . . . . ?
N2 N1 S1 C10 10.5(3) . . . . ?
N2 N1 C1 O1 -176.4(4) . . . . ?
S1 N1 C1 O1 -15.0(5) . . . . ?
N2 N1 C1 C2 5.1(5) . . . . ?
S1 N1 C1 C2 166.6(3) . . . . ?
O1 C1 C2 C3 -5.3(6) . . . . ?
N1 C1 C2 C3 173.1(4) . . . . ?
C1 C2 C3 C4 -78.2(6) . . . . ?
C1 C2 C3 C8 102.1(5) . . . . ?
C8 C3 C4 C5 -0.6(8) . . . . ?
C2 C3 C4 C5 179.7(5) . . . . ?
C3 C4 C5 C6 -0.2(9) . . . . ?
C4 C5 C6 C7 0.9(11) . . . . ?
C5 C6 C7 C8 -0.8(11) . . . . ?
C6 C7 C8 C3 -0.1(10) . . . . ?
C4 C3 C8 C7 0.7(8) . . . . ?
C2 C3 C8 C7 -179.6(5) . . . . ?
N1 N2 C9 C10 44.3(4) . . . . ?
N2 C9 C10 C11 -157.7(4) . . . . ?
N2 C9 C10 S1 -35.4(4) . . . . ?
O2 S1 C10 C11 25.9(4) . . . . ?
O3 S1 C10 C11 -107.2(3) . . . . ?
N1 S1 C10 C11 140.5(3) . . . . ?
O2 S1 C10 C9 -100.3(3) . . . . ?
O3 S1 C10 C9 126.6(3) . . . . ?
N1 S1 C10 C9 14.3(3) . . . . ?
C9 C10 C11 C12 -64.0(5) . . . . ?
S1 C10 C11 C12 178.2(3) . . . . ?
C10 C11 C12 S2 -88.2(4) . . . . ?
O4 S2 C12 C11 176.6(3) . . . . ?
O5 S2 C12 C11 40.1(4) . . . . ?
F1 S2 C12 C11 -71.2(4) . . . . ?
